data_7061078
loop_
_publ_author_name
'Bartos, Paulina'
'Hande, Aniket A.'
'Pietrzak, Anna'
'Chrostowska, Anna'
'Kaszy\'nski, Piotr'

_publ_section_title
;
 Substituent effects on the electronic structure of the flat Blatter
 radical: correlation analysis of experimental and computational data
;
_journal_issue 48
_journal_name_full 'New Journal of Chemistry'
_journal_page_first 22876
_journal_page_last 22887
_journal_paper_doi 10.1039/D1NJ05137G
_journal_volume 45
_journal_year 2021
_chemical_formula_moiety 'C25 H16 N3 O'
_chemical_formula_sum 'C25 H16 N3 O'
_chemical_formula_weight 374.41
_space_group_crystal_system monoclinic
_space_group_IT_number 14
_space_group_name_Hall '-P 2ybc'
_space_group_name_H-M_alt 'P 1 21/c 1'
_atom_sites_solution_hydrogens geom
_atom_sites_solution_primary other
_audit_creation_method SHELXL-2018/1
_audit_update_record
;
2020-06-03 deposited with the CCDC.	2021-11-19 downloaded from the CCDC.
;
_cell_angle_alpha 90
_cell_angle_beta 113.476(3)
_cell_angle_gamma 90
_cell_formula_units_Z 4
_cell_length_a 21.5515(6)
_cell_length_b 5.02080(10)
_cell_length_c 18.0754(5)
_cell_measurement_reflns_used 13186
_cell_measurement_temperature 100.01(10)
_cell_measurement_theta_max 77.4080
_cell_measurement_theta_min 4.4670
_cell_volume 1793.97(9)
_computing_cell_refinement 'CrysAlisPro 1.171.40.57a (Rigaku OD, 2019)'
_computing_data_collection 'CrysAlisPro 1.171.40.57a (Rigaku OD, 2019)'
_computing_data_reduction 'CrysAlisPro 1.171.40.57a (Rigaku OD, 2019)'
_computing_structure_refinement 'SHELXL-2018/1 (Sheldrick, 2018)'
_computing_structure_solution 'SHELXT 2014/5 (Sheldrick, 2014)'
_diffrn_ambient_temperature 100.01(10)
_diffrn_measured_fraction_theta_full 1.000
_diffrn_measured_fraction_theta_max 1.000
_diffrn_measurement_device_type 'XtaLAB Synergy, Dualflex, Pilatus 300K'
_diffrn_measurement_method '\w scans'
_diffrn_radiation_type CuK\a
_diffrn_radiation_wavelength 1.54184
_diffrn_reflns_av_R_equivalents 0.0440
_diffrn_reflns_av_unetI/netI 0.0216
_diffrn_reflns_Laue_measured_fraction_full 1.000
_diffrn_reflns_Laue_measured_fraction_max 1.000
_diffrn_reflns_limit_h_max 26
_diffrn_reflns_limit_h_min -25
_diffrn_reflns_limit_k_max 6
_diffrn_reflns_limit_k_min -6
_diffrn_reflns_limit_l_max 21
_diffrn_reflns_limit_l_min -22
_diffrn_reflns_number 32411
_diffrn_reflns_point_group_measured_fraction_full 1.000
_diffrn_reflns_point_group_measured_fraction_max 1.000
_diffrn_reflns_theta_full 67.684
_diffrn_reflns_theta_max 70.053
_diffrn_reflns_theta_min 4.474
_diffrn_source 'micro-focus sealed X-ray tube'
_exptl_absorpt_coefficient_mu 0.687
_exptl_absorpt_correction_T_max 1.000
_exptl_absorpt_correction_T_min 0.906
_exptl_absorpt_correction_type gaussian
_exptl_absorpt_process_details
;
CrysAlisPro 1.171.40.57a (Rigaku Oxford Diffraction, 2019)
Numerical absorption correction based on gaussian integration over
			a multifaceted crystal model
Empirical absorption correction using spherical harmonics,
 implemented in SCALE3 ABSPACK scaling algorithm.
;
_exptl_crystal_colour brown
_exptl_crystal_density_diffrn 1.386
_exptl_crystal_description needle
_exptl_crystal_F_000 780
_exptl_crystal_size_max 0.102
_exptl_crystal_size_mid 0.081
_exptl_crystal_size_min 0.033
_refine_diff_density_max 0.414
_refine_diff_density_min -0.399
_refine_diff_density_rms 0.053
_refine_ls_extinction_method none
_refine_ls_goodness_of_fit_ref 1.060
_refine_ls_hydrogen_treatment constr
_refine_ls_matrix_type full
_refine_ls_number_parameters 287
_refine_ls_number_reflns 3393
_refine_ls_number_restraints 151
_refine_ls_restrained_S_all 1.047
_refine_ls_R_factor_all 0.0724
_refine_ls_R_factor_gt 0.0637
_refine_ls_shift/su_max 0.000
_refine_ls_shift/su_mean 0.000
_refine_ls_structure_factor_coef Fsqd
_refine_ls_weighting_details 'w=1/[\s^2^(Fo^2^)+(0.0897P)^2^+1.4293P] where P=(Fo^2^+2Fc^2^)/3'
_refine_ls_weighting_scheme calc
_refine_ls_wR_factor_gt 0.1753
_refine_ls_wR_factor_ref 0.1824
_reflns_Friedel_coverage 0.000
_reflns_number_gt 2842
_reflns_number_total 3393
_reflns_threshold_expression 'I > 2\s(I)'
_cod_data_source_file d1nj05137g2.cif
_cod_data_source_block 1l_Ph
_cod_depositor_comments 'Adding full bibliography for 7061077--7061079.cif.'
_cod_original_sg_symbol_H-M 'P 21/c'
_cod_database_code 7061078
_shelx_shelxl_version_number 2018/1
_shelx_space_group_comment
;
The symmetry employed for this shelxl refinement is uniquely defined
by the following loop, which should always be used as a source of
symmetry information in preference to the above space-group names.
They are only intended as comments.
;
_oxdiff_exptl_absorpt_empirical_full_min 0.788
_oxdiff_exptl_absorpt_empirical_full_max 1.286
_oxdiff_exptl_absorpt_empirical_details
;
Empirical correction (ABSPACK) includes:
- Absorption correction using spherical harmonics
- Frame scaling
;

loop_
_space_group_symop_operation_xyz
'x, y, z'
'-x, y+1/2, -z+1/2'
'-x, -y, -z'
'x, -y-1/2, z-1/2'

loop_
_atom_site_label
_atom_site_type_symbol
_atom_site_fract_x
_atom_site_fract_y
_atom_site_fract_z
_atom_site_U_iso_or_equiv
_atom_site_adp_type
_atom_site_occupancy
_atom_site_site_symmetry_order
_atom_site_calc_flag
_atom_site_refinement_flags_posn
_atom_site_refinement_flags_adp
_atom_site_refinement_flags_occupancy
_atom_site_disorder_assembly
_atom_site_disorder_group
O7 O 0.11433(8) 0.4652(3) 0.24249(9) 0.0375(4) Uani 1 1 d . . . . .
N12 N 0.17895(9) 0.1300(3) 0.17044(10) 0.0319(4) Uani 1 1 d . . . . .
N1 N 0.21202(9) -0.0230(3) 0.13566(10) 0.0319(4) Uani 1 1 d . . . . .
N3 N 0.10902(9) -0.2697(3) 0.06724(10) 0.0335(4) Uani 1 1 d . . . . .
C3AA C 0.11148(11) 0.0977(4) 0.15429(12) 0.0315(5) Uani 1 1 d . . . . .
C2 C 0.17364(11) -0.2131(4) 0.08593(12) 0.0307(5) Uani 1 1 d . . . . .
C21 C 0.21107(11) -0.3753(4) 0.04817(12) 0.0314(5) Uani 1 1 d . . . . .
C11A C 0.21670(11) 0.3250(4) 0.22582(12) 0.0320(5) Uani 1 1 d . . . . .
C7A C 0.18205(11) 0.4897(4) 0.25963(12) 0.0341(5) Uani 1 1 d . . . . .
C3A C 0.07599(11) -0.1093(4) 0.10174(12) 0.0328(5) Uani 1 1 d . . . . .
C6A C 0.07906(12) 0.2621(4) 0.19055(13) 0.0345(5) Uani 1 1 d . . . . .
C11 C 0.28530(12) 0.3516(4) 0.24814(12) 0.0340(5) Uani 1 1 d . . . . .
H11 H 0.307468 0.239136 0.225743 0.041 Uiso 1 1 calc R U . . .
C10 C 0.32228(12) 0.5450(4) 0.30399(12) 0.0361(5) Uani 1 1 d . . . . .
C24 C 0.27864(12) -0.6917(4) -0.02239(13) 0.0377(5) Uani 1 1 d . . . . .
H24 H 0.301401 -0.799272 -0.045261 0.045 Uiso 1 1 calc R U . . .
C26 C 0.27973(11) -0.3438(4) 0.06934(13) 0.0366(5) Uani 1 1 d . . . . .
H26 H 0.303465 -0.216923 0.107663 0.044 Uiso 1 1 calc R U . . .
C9 C 0.28644(13) 0.7133(4) 0.33530(13) 0.0386(5) Uani 1 1 d . . . . .
H9 H 0.309729 0.845556 0.371825 0.046 Uiso 1 1 calc R U . . .
C8 C 0.21788(13) 0.6872(4) 0.31333(13) 0.0376(5) Uani 1 1 d . . . . .
H8 H 0.195418 0.802579 0.334559 0.045 Uiso 1 1 calc R U . . .
C23 C 0.21042(12) -0.7224(4) -0.04431(13) 0.0387(5) Uani 1 1 d . . . . .
H23 H 0.186864 -0.849100 -0.082786 0.046 Uiso 1 1 calc R U . . .
C22 C 0.17629(12) -0.5662(4) -0.00959(13) 0.0362(5) Uani 1 1 d . . . . .
H22 H 0.130001 -0.588595 -0.024840 0.043 Uiso 1 1 calc R U . . .
C6 C 0.01203(12) 0.2255(5) 0.17455(14) 0.0392(5) Uani 1 1 d . . . . .
H6 H -0.009724 0.335413 0.198118 0.047 Uiso 1 1 calc R U . . .
C12 C 0.39664(8) 0.5604(4) 0.33035(12) 0.0410(5) Uani 1 1 d DG U . . .
C17B C 0.43142(11) 0.7956(3) 0.36103(19) 0.0455(13) Uani 0.476(4) 1 d G U P A 2
H17B H 0.407858 0.947638 0.363954 0.055 Uiso 0.476(4) 1 calc R U P A 2
C16B C 0.50142(11) 0.8035(4) 0.3873(2) 0.0533(15) Uani 0.476(4) 1 d G U P A 2
H16B H 0.524694 0.960789 0.407854 0.064 Uiso 0.476(4) 1 calc R U P A 2
C15 C 0.53664(9) 0.5762(5) 0.38295(18) 0.0667(8) Uani 1 1 d G U . A .
H15 H 0.582292 0.608535 0.396055 0.080 Uiso 1 1 calc R U . B 1
C14B C 0.50185(11) 0.3411(4) 0.3523(2) 0.0566(16) Uani 0.476(4) 1 d G U P A 2
H14B H 0.525416 0.189007 0.349347 0.068 Uiso 0.476(4) 1 calc R U P A 2
C13B C 0.43185(11) 0.3332(4) 0.3260(2) 0.0469(14) Uani 0.476(4) 1 d G U P A 2
H13B H 0.408580 0.175850 0.305446 0.056 Uiso 0.476(4) 1 calc R U P A 2
C17A C 0.4385(3) 0.6236(10) 0.4169(3) 0.0551(14) Uani 0.524(4) 1 d D U P A 1
H17A H 0.417519 0.663352 0.451640 0.066 Uiso 0.524(4) 1 calc R U P A 1
C16A C 0.5088(3) 0.6231(11) 0.4456(3) 0.0654(16) Uani 0.524(4) 1 d . U P A 1
H16A H 0.536353 0.649976 0.499666 0.078 Uiso 0.524(4) 1 calc R U P A 1
C14A C 0.5020(3) 0.4981(11) 0.3162(3) 0.0549(13) Uani 0.524(4) 1 d . U P A 1
H14A H 0.522799 0.432623 0.283678 0.066 Uiso 0.524(4) 1 calc R U P A 1
C13A C 0.4328(2) 0.5030(10) 0.2870(3) 0.0465(12) Uani 0.524(4) 1 d . U P A 1
H13A H 0.409040 0.463214 0.232651 0.056 Uiso 0.524(4) 1 calc R U P A 1
C4 C 0.00783(11) -0.1440(4) 0.08624(13) 0.0374(5) Uani 1 1 d . . . . .
H4 H -0.016751 -0.278355 0.051512 0.045 Uiso 1 1 calc R U . . .
C25 C 0.31362(12) -0.4998(5) 0.03396(14) 0.0392(5) Uani 1 1 d . . . . .
H25 H 0.359709 -0.475610 0.048037 0.047 Uiso 1 1 calc R U . . .
C5 C -0.02343(12) 0.0206(5) 0.12232(14) 0.0405(5) Uani 1 1 d . . . . .
H5 H -0.068924 -0.005302 0.111651 0.049 Uiso 1 1 calc R U . . .

loop_
_atom_site_aniso_label
_atom_site_aniso_U_11
_atom_site_aniso_U_22
_atom_site_aniso_U_33
_atom_site_aniso_U_23
_atom_site_aniso_U_13
_atom_site_aniso_U_12
O7 0.0546(10) 0.0250(8) 0.0386(8) -0.0030(6) 0.0245(7) 0.0012(6)
N12 0.0457(10) 0.0228(9) 0.0303(9) -0.0007(7) 0.0186(7) 0.0011(7)
N1 0.0473(10) 0.0222(9) 0.0314(9) 0.0002(7) 0.0210(8) 0.0020(7)
N3 0.0430(10) 0.0267(9) 0.0323(9) -0.0003(7) 0.0166(8) 0.0027(7)
C3AA 0.0436(12) 0.0231(10) 0.0303(10) 0.0048(8) 0.0174(9) 0.0033(9)
C2 0.0445(12) 0.0211(10) 0.0274(10) 0.0033(8) 0.0154(9) 0.0029(8)
C21 0.0478(12) 0.0212(10) 0.0280(10) 0.0037(8) 0.0180(9) 0.0031(9)
C11A 0.0528(13) 0.0196(10) 0.0264(9) 0.0026(8) 0.0186(9) 0.0009(9)
C7A 0.0538(14) 0.0230(10) 0.0306(10) 0.0032(8) 0.0221(9) 0.0018(9)
C3A 0.0458(12) 0.0234(10) 0.0305(10) 0.0038(8) 0.0167(9) 0.0041(9)
C6A 0.0525(13) 0.0219(10) 0.0332(10) 0.0019(8) 0.0215(9) 0.0024(9)
C11 0.0518(13) 0.0218(10) 0.0317(10) 0.0040(8) 0.0201(9) 0.0016(9)
C10 0.0568(14) 0.0234(10) 0.0297(10) 0.0035(8) 0.0189(10) -0.0014(9)
C24 0.0592(14) 0.0242(10) 0.0375(11) 0.0005(9) 0.0274(10) 0.0042(10)
C26 0.0483(13) 0.0266(11) 0.0359(11) -0.0031(9) 0.0177(10) 0.0002(9)
C9 0.0642(15) 0.0227(10) 0.0304(10) -0.0006(8) 0.0204(10) -0.0043(10)
C8 0.0657(15) 0.0210(10) 0.0323(10) 0.0019(8) 0.0261(10) 0.0016(10)
C23 0.0569(14) 0.0283(11) 0.0359(11) -0.0053(9) 0.0238(10) -0.0028(10)
C22 0.0458(12) 0.0311(11) 0.0358(11) -0.0023(9) 0.0205(9) -0.0022(9)
C6 0.0545(14) 0.0293(11) 0.0405(12) 0.0033(9) 0.0260(10) 0.0073(10)
C12 0.0583(14) 0.0250(11) 0.0367(11) 0.0012(9) 0.0159(10) -0.0032(10)
C17B 0.055(3) 0.023(2) 0.056(3) 0.002(2) 0.019(2) -0.002(2)
C16B 0.055(3) 0.032(3) 0.067(4) -0.004(2) 0.019(3) -0.011(2)
C15 0.0541(16) 0.0472(16) 0.091(2) -0.0104(15) 0.0202(15) -0.0118(13)
C14B 0.050(3) 0.037(3) 0.067(4) -0.007(3) 0.008(3) 0.008(2)
C13B 0.048(3) 0.031(3) 0.050(3) -0.015(2) 0.008(2) 0.000(2)
C17A 0.080(3) 0.037(3) 0.039(2) -0.003(2) 0.013(2) -0.010(2)
C16A 0.079(3) 0.042(3) 0.048(3) 0.000(2) -0.003(2) -0.017(3)
C14A 0.048(3) 0.050(3) 0.056(3) -0.010(3) 0.009(2) -0.008(2)
C13A 0.054(3) 0.041(3) 0.038(2) -0.002(2) 0.0107(19) -0.007(2)
C4 0.0457(13) 0.0295(11) 0.0366(11) 0.0014(9) 0.0160(10) 0.0020(9)
C25 0.0456(13) 0.0332(12) 0.0434(12) -0.0003(10) 0.0225(10) 0.0017(10)
C5 0.0461(13) 0.0351(12) 0.0451(12) 0.0039(10) 0.0233(10) 0.0041(10)

loop_
_atom_type_symbol
_atom_type_description
_atom_type_scat_dispersion_real
_atom_type_scat_dispersion_imag
_atom_type_scat_source
C C 0.0181 0.0091 'International Tables Vol C Tables 4.2.6.8 and 6.1.1.4'
H H 0.0000 0.0000 'International Tables Vol C Tables 4.2.6.8 and 6.1.1.4'
N N 0.0311 0.0180 'International Tables Vol C Tables 4.2.6.8 and 6.1.1.4'
O O 0.0492 0.0322 'International Tables Vol C Tables 4.2.6.8 and 6.1.1.4'

loop_
_geom_angle_atom_site_label_1
_geom_angle_atom_site_label_2
_geom_angle_atom_site_label_3
_geom_angle
_geom_angle_site_symmetry_1
_geom_angle_site_symmetry_3
_geom_angle_publ_flag
C7A O7 C6A 117.70(16) . . ?
N1 N12 C3AA 122.69(17) . . ?
N1 N12 C11A 117.49(17) . . ?
C3AA N12 C11A 119.82(17) . . ?
C2 N1 N12 114.43(18) . . ?
C2 N3 C3A 116.04(18) . . ?
N12 C3AA C6A 120.90(19) . . ?
N12 C3AA C3A 118.32(18) . . ?
C6A C3AA C3A 120.8(2) . . ?
N3 C2 N1 128.73(19) . . ?
N3 C2 C21 118.14(18) . . ?
N1 C2 C21 113.13(18) . . ?
C26 C21 C22 118.85(19) . . ?
C26 C21 C2 121.75(19) . . ?
C22 C21 C2 119.4(2) . . ?
C11 C11A N12 121.77(19) . . ?
C11 C11A C7A 120.68(19) . . ?
N12 C11A C7A 117.5(2) . . ?
O7 C7A C8 117.88(19) . . ?
O7 C7A C11A 123.41(19) . . ?
C8 C7A C11A 118.7(2) . . ?
N3 C3A C4 122.0(2) . . ?
N3 C3A C3AA 119.75(19) . . ?
C4 C3A C3AA 118.26(19) . . ?
C6 C6A O7 119.27(19) . . ?
C6 C6A C3AA 120.2(2) . . ?
O7 C6A C3AA 120.5(2) . . ?
C11A C11 C10 121.1(2) . . ?
C11A C11 H11 119.5 . . ?
C10 C11 H11 119.5 . . ?
C11 C10 C9 117.5(2) . . ?
C11 C10 C12 120.1(2) . . ?
C9 C10 C12 122.44(19) . . ?
C23 C24 C25 119.8(2) . . ?
C23 C24 H24 120.1 . . ?
C25 C24 H24 120.1 . . ?
C21 C26 C25 120.6(2) . . ?
C21 C26 H26 119.7 . . ?
C25 C26 H26 119.7 . . ?
C8 C9 C10 121.7(2) . . ?
C8 C9 H9 119.1 . . ?
C10 C9 H9 119.1 . . ?
C9 C8 C7A 120.3(2) . . ?
C9 C8 H8 119.8 . . ?
C7A C8 H8 119.8 . . ?
C24 C23 C22 120.5(2) . . ?
C24 C23 H23 119.7 . . ?
C22 C23 H23 119.7 . . ?
C23 C22 C21 120.3(2) . . ?
C23 C22 H22 119.9 . . ?
C21 C22 H22 119.9 . . ?
C6A C6 C5 119.2(2) . . ?
C6A C6 H6 120.4 . . ?
C5 C6 H6 120.4 . . ?
C17B C12 C13B 120.0 . . ?
C13A C12 C10 127.4(3) . . ?
C17B C12 C10 121.02(15) . . ?
C13B C12 C10 118.96(15) . . ?
C13A C12 C17A 114.1(3) . . ?
C10 C12 C17A 118.2(3) . . ?
C12 C17B C16B 120.0 . . ?
C12 C17B H17B 120.0 . . ?
C16B C17B H17B 120.0 . . ?
C15 C16B C17B 120.0 . . ?
C15 C16B H16B 120.0 . . ?
C17B C16B H16B 120.0 . . ?
C16B C15 C14B 120.0 . . ?
C14A C15 C16A 122.3(4) . . ?
C14A C15 H15 118.9 . . ?
C16A C15 H15 118.9 . . ?
C13B C14B C15 120.0 . . ?
C13B C14B H14B 120.0 . . ?
C15 C14B H14B 120.0 . . ?
C14B C13B C12 120.0 . . ?
C14B C13B H13B 120.0 . . ?
C12 C13B H13B 120.0 . . ?
C16A C17A C12 120.2(5) . . ?
C16A C17A H17A 119.9 . . ?
C12 C17A H17A 119.9 . . ?
C17A C16A C15 115.1(4) . . ?
C17A C16A H16A 122.5 . . ?
C15 C16A H16A 122.5 . . ?
C15 C14A C13A 121.8(5) . . ?
C15 C14A H14A 119.1 . . ?
C13A C14A H14A 119.1 . . ?
C12 C13A C14A 125.2(4) . . ?
C12 C13A H13A 117.4 . . ?
C14A C13A H13A 117.4 . . ?
C5 C4 C3A 120.2(2) . . ?
C5 C4 H4 119.9 . . ?
C3A C4 H4 119.9 . . ?
C24 C25 C26 119.9(2) . . ?
C24 C25 H25 120.0 . . ?
C26 C25 H25 120.0 . . ?
C4 C5 C6 121.3(2) . . ?
C4 C5 H5 119.3 . . ?
C6 C5 H5 119.3 . . ?

loop_
_geom_bond_atom_site_label_1
_geom_bond_atom_site_label_2
_geom_bond_distance
_geom_bond_site_symmetry_2
_geom_bond_publ_flag
O7 C7A 1.371(3) . ?
O7 C6A 1.389(3) . ?
N12 N1 1.360(2) . ?
N12 C3AA 1.374(3) . ?
N12 C11A 1.405(3) . ?
N1 C2 1.346(3) . ?
N3 C2 1.326(3) . ?
N3 C3A 1.378(3) . ?
C3AA C6A 1.402(3) . ?
C3AA C3A 1.410(3) . ?
C2 C21 1.489(3) . ?
C21 C26 1.382(3) . ?
C21 C22 1.395(3) . ?
C11A C11 1.375(3) . ?
C11A C7A 1.406(3) . ?
C7A C8 1.388(3) . ?
C3A C4 1.392(3) . ?
C6A C6 1.368(3) . ?
C11 C10 1.399(3) . ?
C11 H11 0.9300 . ?
C10 C9 1.407(3) . ?
C10 C12 1.481(3) . ?
C24 C23 1.370(3) . ?
C24 C25 1.386(3) . ?
C24 H24 0.9300 . ?
C26 C25 1.389(3) . ?
C26 H26 0.9300 . ?
C9 C8 1.375(3) . ?
C9 H9 0.9300 . ?
C8 H8 0.9300 . ?
C23 C22 1.385(3) . ?
C23 H23 0.9300 . ?
C22 H22 0.9300 . ?
C6 C5 1.399(3) . ?
C6 H6 0.9300 . ?
C12 C13A 1.339(5) . ?
C12 C17B 1.3900 . ?
C12 C13B 1.3900 . ?
C12 C17A 1.496(5) . ?
C17B C16B 1.3900 . ?
C17B H17B 0.9300 . ?
C16B C15 1.3900 . ?
C16B H16B 0.9300 . ?
C15 C14A 1.203(6) . ?
C15 C14B 1.3900 . ?
C15 C16A 1.496(7) . ?
C15 H15 0.9300 . ?
C14B C13B 1.3900 . ?
C14B H14B 0.9300 . ?
C13B H13B 0.9300 . ?
C17A C16A 1.391(8) . ?
C17A H17A 0.9300 . ?
C16A H16A 0.9300 . ?
C14A C13A 1.370(7) . ?
C14A H14A 0.9300 . ?
C13A H13A 0.9300 . ?
C4 C5 1.383(3) . ?
C4 H4 0.9300 . ?
C25 H25 0.9300 . ?
C5 H5 0.9300 . ?
